data_4324098
loop_
_publ_author_name
'Li-Hui Jia'
'Ru-Yin Li'
'Zhi-Ming Duan'
'Shang-Da Jiang'
'Bing-Wu Wang'
'Zhe-Ming Wang'
'Song Gao'

_publ_section_title
;
 Hydrothermal Synthesis, Structures and Magnetic Studies of Transition
 Metal Sulfates Containing Hydrazine
;
_journal_name_full 'Inorganic Chemistry'
_journal_page_first 144
_journal_page_last 154
_journal_paper_doi 10.1021/ic101488k
_journal_volume 50
_journal_year 2011
_chemical_formula_sum 'Co H4 N2 O4 S'
_chemical_formula_weight 187.04
_chemical_name_systematic
; 
 ? 
;
_space_group_IT_number 56
_symmetry_cell_setting orthorhombic
_symmetry_space_group_name_Hall '-P 2ab 2ac'
_symmetry_space_group_name_H-M 'P c c n'
_atom_sites_solution_hydrogens geom
_atom_sites_solution_primary direct
_atom_sites_solution_secondary difmap
_audit_creation_method SHELXL-97
_cell_angle_alpha 90.00
_cell_angle_beta 90.00
_cell_angle_gamma 90.00
_cell_formula_units_Z 4
_cell_length_a 6.3020(13)
_cell_length_b 7.6219(15)
_cell_length_c 8.8799(18)
_cell_measurement_reflns_used 1786
_cell_measurement_temperature 293(2)
_cell_measurement_theta_max 27.485
_cell_measurement_theta_min 3.395
_cell_volume 426.53(15)
_computing_cell_refinement 'HKL Scalepack (Otwinowski & Minor, 1997)'
_computing_data_collection 'KappaCCD (Nonius B. V., 1998)'
_computing_data_reduction 'HKL Denzo (Otwinowski & Minor, 1997) & maXus (Mackay et al., 1998)'
_computing_molecular_graphics 'Bruker SHELXTL V5.1 (Sheldrick, 1998)'
_computing_publication_material 'SHELXL-97 (Sheldrick, 1997)'
_computing_structure_refinement 'SHELXL-97 (Sheldrick, 1997)'
_computing_structure_solution 'SHELXS-97 (Sheldrick, 1990)'
_diffrn_ambient_temperature 293(2)
_diffrn_detector_area_resol_mean 9
_diffrn_measured_fraction_theta_full 0.998
_diffrn_measured_fraction_theta_max 0.998
_diffrn_measurement_device_type 'Bruker SMART Apex'
_diffrn_measurement_method 'CCD area detector'
_diffrn_radiation_monochromator graphite
_diffrn_radiation_source 'fine-focus sealed tube'
_diffrn_radiation_type MoK\a
_diffrn_radiation_wavelength 0.71073
_diffrn_reflns_av_R_equivalents 0.0160
_diffrn_reflns_av_sigmaI/netI 0.0166
_diffrn_reflns_limit_h_max 7
_diffrn_reflns_limit_h_min -7
_diffrn_reflns_limit_k_max 9
_diffrn_reflns_limit_k_min -9
_diffrn_reflns_limit_l_max 10
_diffrn_reflns_limit_l_min -10
_diffrn_reflns_number 5965
_diffrn_reflns_theta_full 25.98
_diffrn_reflns_theta_max 27.46
_diffrn_reflns_theta_min 4.20
_exptl_absorpt_coefficient_mu 4.421
_exptl_absorpt_correction_T_max 0.6662
_exptl_absorpt_correction_T_min 0.4718
_exptl_absorpt_correction_type multi-scan
_exptl_absorpt_process_details 'SADABS 2.10 (Bruker AXS Inc., 2005)'
_exptl_crystal_colour red
_exptl_crystal_density_diffrn 2.913
_exptl_crystal_density_method 'not measured'
_exptl_crystal_description block
_exptl_crystal_F_000 372
_exptl_crystal_size_max 0.20
_exptl_crystal_size_mid 0.12
_exptl_crystal_size_min 0.10
_refine_diff_density_max 0.273
_refine_diff_density_min -0.431
_refine_diff_density_rms 0.077
_refine_ls_extinction_coef 0.055(3)
_refine_ls_extinction_expression Fc^*^=kFc[1+0.001xFc^2^\l^3^/sin(2\q)]^-1/4^
_refine_ls_extinction_method SHELXL
_refine_ls_goodness_of_fit_ref 1.108
_refine_ls_hydrogen_treatment mixed
_refine_ls_matrix_type full
_refine_ls_number_parameters 46
_refine_ls_number_reflns 420
_refine_ls_number_restraints 1
_refine_ls_restrained_S_all 1.107
_refine_ls_R_factor_all 0.0218
_refine_ls_R_factor_gt 0.0183
_refine_ls_shift/su_max 0.000
_refine_ls_shift/su_mean 0.000
_refine_ls_structure_factor_coef Fsqd
_refine_ls_weighting_details 'calc w=1/[\s^2^(Fo^2^)+(0.0264P)^2^+0.3893P] where P=(Fo^2^+2Fc^2^)/3'
_refine_ls_weighting_scheme calc
_refine_ls_wR_factor_gt 0.0503
_refine_ls_wR_factor_ref 0.0515
_reflns_number_gt 364
_reflns_number_total 420
_reflns_threshold_expression >2sigma(I)
_cod_data_source_file ic101488k_si_003.cif
_cod_data_source_block last
_cod_original_formula_sum 'H4 Co N2 O4 S'
_cod_database_code 4324098

loop_
_symmetry_equiv_pos_as_xyz
'x, y, z'
'-x+1/2, -y+1/2, z'
'-x, y+1/2, -z+1/2'
'x+1/2, -y, -z+1/2'
'-x, -y, -z'
'x-1/2, y-1/2, -z'
'x, -y-1/2, z-1/2'
'-x-1/2, y, z-1/2'

loop_
_atom_site_label
_atom_site_type_symbol
_atom_site_fract_x
_atom_site_fract_y
_atom_site_fract_z
_atom_site_U_iso_or_equiv
_atom_site_adp_type
_atom_site_occupancy
_atom_site_symmetry_multiplicity
_atom_site_calc_flag
_atom_site_refinement_flags
_atom_site_disorder_assembly
_atom_site_disorder_group
O2 O -0.0621(2) 0.28299(19) 0.35291(17) 0.0152(4) Uani 1 1 d . . .
Co1 Co 0.0000 0.0000 0.0000 0.0113(2) Uani 1 2 d S . .
S1 S -0.2500 0.2500 0.25752(7) 0.0101(2) Uani 1 2 d S . .
O1 O -0.2128(2) 0.0942(2) 0.16342(15) 0.0161(4) Uani 1 1 d . . .
N1 N 0.2602(3) 0.1544(2) 0.0738(2) 0.0147(4) Uani 1 1 d D . .
H1 H 0.305(4) 0.134(3) 0.167(3) 0.018 Uiso 1 1 d . . .
H1B H 0.360(3) 0.130(3) 0.010(2) 0.018 Uiso 1 1 d D . .

loop_
_atom_site_aniso_label
_atom_site_aniso_U_11
_atom_site_aniso_U_22
_atom_site_aniso_U_33
_atom_site_aniso_U_23
_atom_site_aniso_U_13
_atom_site_aniso_U_12
O2 0.0136(8) 0.0152(8) 0.0168(8) 0.0001(6) -0.0033(6) 0.0004(6)
Co1 0.0114(3) 0.0097(3) 0.0126(3) -0.00080(14) -0.00030(15) -0.00067(14)
S1 0.0108(4) 0.0086(4) 0.0107(4) 0.000 0.000 0.0002(3)
O1 0.0193(8) 0.0133(8) 0.0158(8) -0.0037(6) 0.0034(6) 0.0001(6)
N1 0.0162(9) 0.0108(9) 0.0171(9) 0.0023(7) -0.0012(8) -0.0017(8)

loop_
_atom_type_symbol
_atom_type_description
_atom_type_scat_dispersion_real
_atom_type_scat_dispersion_imag
_atom_type_scat_source
H H 0.0000 0.0000 'International Tables Vol C Tables 4.2.6.8 and 6.1.1.4'
N N 0.0061 0.0033 'International Tables Vol C Tables 4.2.6.8 and 6.1.1.4'
O O 0.0106 0.0060 'International Tables Vol C Tables 4.2.6.8 and 6.1.1.4'
S S 0.1246 0.1234 'International Tables Vol C Tables 4.2.6.8 and 6.1.1.4'
Co Co 0.3494 0.9721 'International Tables Vol C Tables 4.2.6.8 and 6.1.1.4'

loop_
_geom_angle_atom_site_label_1
_geom_angle_atom_site_label_2
_geom_angle_atom_site_label_3
_geom_angle
_geom_angle_site_symmetry_1
_geom_angle_site_symmetry_3
_geom_angle_publ_flag
S1 O2 Co1 128.83(9) . 3 ?
O1 Co1 O1 180.00(8) 5 . ?
O1 Co1 N1 95.19(6) 5 5 ?
O1 Co1 N1 84.81(6) . 5 ?
O1 Co1 N1 84.81(6) 5 . ?
O1 Co1 N1 95.19(6) . . ?
N1 Co1 N1 180.00(14) 5 . ?
O1 Co1 O2 92.33(6) 5 3_545 ?
O1 Co1 O2 87.67(6) . 3_545 ?
N1 Co1 O2 84.34(6) 5 3_545 ?
N1 Co1 O2 95.66(6) . 3_545 ?
O1 Co1 O2 87.67(6) 5 7_565 ?
O1 Co1 O2 92.33(6) . 7_565 ?
N1 Co1 O2 95.66(6) 5 7_565 ?
N1 Co1 O2 84.34(6) . 7_565 ?
O2 Co1 O2 180.00(5) 3_545 7_565 ?
O1 S1 O1 110.76(12) . 2_455 ?
O1 S1 O2 109.59(8) . . ?
O1 S1 O2 108.43(8) 2_455 . ?
O1 S1 O2 108.43(8) . 2_455 ?
O1 S1 O2 109.59(8) 2_455 2_455 ?
O2 S1 O2 110.04(12) . 2_455 ?
S1 O1 Co1 140.32(9) . . ?
N1 N1 Co1 118.98(18) 2 . ?
N1 N1 H1 101.9(16) 2 . ?
Co1 N1 H1 115.8(15) . . ?
N1 N1 H1B 106.1(18) 2 . ?
Co1 N1 H1B 103.9(16) . . ?
H1 N1 H1B 110(2) . . ?

loop_
_geom_bond_atom_site_label_1
_geom_bond_atom_site_label_2
_geom_bond_distance
_geom_bond_site_symmetry_2
_geom_bond_publ_flag
O2 S1 1.4775(15) . ?
O2 Co1 2.1436(15) 3 ?
Co1 O1 2.1021(14) 5 ?
Co1 O1 2.1021(14) . ?
Co1 N1 2.1218(19) 5 ?
Co1 N1 2.1218(19) . ?
Co1 O2 2.1436(15) 3_545 ?
Co1 O2 2.1436(15) 7_565 ?
S1 O1 1.4710(15) . ?
S1 O1 1.4710(15) 2_455 ?
S1 O2 1.4775(15) 2_455 ?
N1 N1 1.464(4) 2 ?
N1 H1 0.89(2) . ?
N1 H1B 0.866(10) . ?

loop_
_geom_hbond_atom_site_label_D
_geom_hbond_atom_site_label_H
_geom_hbond_atom_site_label_A
_geom_hbond_distance_DH
_geom_hbond_distance_HA
_geom_hbond_distance_DA
_geom_hbond_angle_DHA
_geom_hbond_site_symmetry_A
N1 H1 O2 0.89(2) 2.40(2) 3.161(2) 144(2) 2
N1 H1 O1 0.89(2) 2.30(2) 3.011(2) 137(2) 4
N1 H1B O2 0.866(10) 2.221(19) 2.903(2) 136(2) 8_655

loop_
_geom_torsion_atom_site_label_1
_geom_torsion_atom_site_label_2
_geom_torsion_atom_site_label_3
_geom_torsion_atom_site_label_4
_geom_torsion
_geom_torsion_site_symmetry_1
_geom_torsion_site_symmetry_2
_geom_torsion_site_symmetry_3
_geom_torsion_site_symmetry_4
_geom_torsion_publ_flag
Co1 O2 S1 O1 173.90(10) 3 . . . ?
Co1 O2 S1 O1 52.89(13) 3 . . 2_455 ?
Co1 O2 S1 O2 -66.95(9) 3 . . 2_455 ?
O1 S1 O1 Co1 61.21(12) 2_455 . . . ?
O2 S1 O1 Co1 -58.38(16) . . . . ?
O2 S1 O1 Co1 -178.51(12) 2_455 . . . ?
O1 Co1 O1 S1 0(100) 5 . . . ?
N1 Co1 O1 S1 -153.57(15) 5 . . . ?
N1 Co1 O1 S1 26.43(15) . . . . ?
O2 Co1 O1 S1 121.91(14) 3_545 . . . ?
O2 Co1 O1 S1 -58.09(14) 7_565 . . . ?
O1 Co1 N1 N1 120.33(9) 5 . . 2 ?
O1 Co1 N1 N1 -59.67(9) . . . 2 ?
N1 Co1 N1 N1 0(100) 5 . . 2 ?
O2 Co1 N1 N1 -147.83(8) 3_545 . . 2 ?
O2 Co1 N1 N1 32.17(8) 7_565 . . 2 ?
